data_7211757
loop_
_publ_author_name
'Babashkina, Maria G.'
'Safin, Damir A.'
'Bolte, Michael'
'Klein, Axel'

_publ_section_title
;
 Copper(I) complexes with N-thiophosphorylated thioureas and phosphines
 with versatile structures and luminescence
;
_journal_issue 1
_journal_name_full CrystEngComm
_journal_page_first 134
_journal_paper_doi 10.1039/b914163d
_journal_volume 12
_journal_year 2010
_chemical_formula_sum 'C45 H50 Cu N2 O2 P3 S2'
_chemical_formula_weight 871.44
_chemical_name_systematic ?
_space_group_IT_number 9
_symmetry_cell_setting monoclinic
_symmetry_space_group_name_Hall 'C -2yc'
_symmetry_space_group_name_H-M 'C 1 c 1'
_atom_sites_solution_hydrogens geom
_atom_sites_solution_primary direct
_atom_sites_solution_secondary difmap
_audit_creation_method SHELXL-97
_cell_angle_alpha 90.00
_cell_angle_beta 105.617(5)
_cell_angle_gamma 90.00
_cell_formula_units_Z 4
_cell_length_a 12.7328(8)
_cell_length_b 21.3708(12)
_cell_length_c 16.9009(10)
_cell_measurement_reflns_used 15832
_cell_measurement_temperature 173(2)
_cell_measurement_theta_max 25.7
_cell_measurement_theta_min 2.6
_cell_volume 4429.1(5)
_computing_cell_refinement 'X-Area (Stoe & Cie, 2001)'
_computing_data_collection 'X-Area (Stoe & Cie, 2001)'
_computing_data_reduction 'X-Area (Stoe & Cie, 2001)'
_computing_molecular_graphics 'XP in SHELXTL-Plus (Sheldrick, 1991)'
_computing_publication_material SHELXL97
_computing_structure_refinement 'SHELXL97 (Sheldrick, 1997) '
_computing_structure_solution 'SHELXS97 (Sheldrick, 1990) '
_diffrn_ambient_temperature 173(2)
_diffrn_measured_fraction_theta_full 0.999
_diffrn_measured_fraction_theta_max 0.997
_diffrn_measurement_device_type 'STOE IPDS II two-circle-diffractometer'
_diffrn_measurement_method \w
_diffrn_radiation_monochromator graphite
_diffrn_radiation_source 'fine-focus sealed tube'
_diffrn_radiation_type MoK\a
_diffrn_radiation_wavelength 0.71073
_diffrn_reflns_av_R_equivalents 0.0374
_diffrn_reflns_av_sigmaI/netI 0.0294
_diffrn_reflns_limit_h_max 15
_diffrn_reflns_limit_h_min -14
_diffrn_reflns_limit_k_max 25
_diffrn_reflns_limit_k_min -23
_diffrn_reflns_limit_l_max 20
_diffrn_reflns_limit_l_min -20
_diffrn_reflns_number 16080
_diffrn_reflns_theta_full 25.00
_diffrn_reflns_theta_max 25.39
_diffrn_reflns_theta_min 2.50
_diffrn_standards_number 0
_exptl_absorpt_coefficient_mu 0.734
_exptl_absorpt_correction_T_max 0.8099
_exptl_absorpt_correction_T_min 0.7937
_exptl_absorpt_correction_type multi-scan
_exptl_absorpt_process_details 'MULABS (Spek, 2003; Blessing, 1995)'
_exptl_crystal_colour colourless
_exptl_crystal_density_diffrn 1.307
_exptl_crystal_density_method 'not measured'
_exptl_crystal_description block
_exptl_crystal_F_000 1824
_exptl_crystal_size_max 0.33
_exptl_crystal_size_mid 0.32
_exptl_crystal_size_min 0.30
_refine_diff_density_max 0.352
_refine_diff_density_min -0.298
_refine_diff_density_rms 0.045
_refine_ls_abs_structure_details 'Flack H D (1983), Acta Cryst. A39, 876-881'
_refine_ls_abs_structure_Flack 0.003(8)
_refine_ls_extinction_coef 0.00208(19)
_refine_ls_extinction_expression Fc^*^=kFc[1+0.001xFc^2^\l^3^/sin(2\q)]^-1/4^
_refine_ls_extinction_method SHELXL
_refine_ls_goodness_of_fit_ref 1.041
_refine_ls_hydrogen_treatment constr
_refine_ls_matrix_type full
_refine_ls_number_parameters 499
_refine_ls_number_reflns 7765
_refine_ls_number_restraints 2
_refine_ls_restrained_S_all 1.041
_refine_ls_R_factor_all 0.0324
_refine_ls_R_factor_gt 0.0305
_refine_ls_shift/su_max 0.001
_refine_ls_shift/su_mean 0.000
_refine_ls_structure_factor_coef Fsqd
_refine_ls_weighting_details 'calc w=1/[\s^2^(Fo^2^)+(0.0585P)^2^+0.0000P] where P=(Fo^2^+2Fc^2^)/3'
_refine_ls_weighting_scheme calc
_refine_ls_wR_factor_gt 0.0786
_refine_ls_wR_factor_ref 0.0795
_reflns_number_gt 7329
_reflns_number_total 7765
_reflns_threshold_expression I>2\s(I)
_cod_data_source_file b914163d.txt
_cod_data_source_block safin11
_cod_depositor_comments
;
The following automatic conversions were performed:

'_symmetry_cell_setting' value 'Monoclinic' changed to 'monoclinic'
according to /home/saulius/struct/CIF-dictionaries/cif_core.dic
dictionary named 'cif_core.dic' version 2.4.2 from 2011-04-26.

Automatic conversion script
Id: cif_fix_values 1891 2012-01-12 08:04:46Z andrius 
;
_cod_original_sg_symbol_H-M 'C c'
_cod_database_code 7211757

loop_
_symmetry_equiv_pos_as_xyz
'x, y, z'
'x, -y, z+1/2'
'x+1/2, y+1/2, z'
'x+1/2, -y+1/2, z+1/2'

loop_
_atom_site_label
_atom_site_type_symbol
_atom_site_fract_x
_atom_site_fract_y
_atom_site_fract_z
_atom_site_U_iso_or_equiv
_atom_site_adp_type
_atom_site_occupancy
_atom_site_symmetry_multiplicity
_atom_site_calc_flag
_atom_site_refinement_flags
Cu1 Cu 0.49870(2) 0.497283(13) 0.536221(18) 0.02412(9) Uani 1 1 d .
S1 S 0.56955(6) 0.43435(3) 0.65302(4) 0.03124(15) Uani 1 1 d .
S2 S 0.54018(6) 0.44902(3) 0.42661(4) 0.03415(16) Uani 1 1 d .
P1 P 0.62869(6) 0.36447(3) 0.60073(5) 0.03396(17) Uani 1 1 d .
P2 P 0.31638(5) 0.50481(3) 0.52080(4) 0.02403(14) Uani 1 1 d .
P3 P 0.60357(5) 0.58849(3) 0.55609(4) 0.02445(14) Uani 1 1 d .
N1 N 0.6958(2) 0.38059(11) 0.53557(14) 0.0341(5) Uani 1 1 d .
N2 N 0.7443(2) 0.42221(13) 0.42671(15) 0.0401(6) Uani 1 1 d .
O1 O 0.5439(2) 0.31052(11) 0.5685(3) 0.0828(11) Uani 1 1 d .
O2 O 0.71098(19) 0.32389(10) 0.66920(15) 0.0472(5) Uani 1 1 d .
C1 C 0.6678(2) 0.41527(13) 0.46803(16) 0.0322(6) Uani 1 1 d .
C2 C 0.4296(3) 0.31286(14) 0.5424(2) 0.0407(7) Uani 1 1 d .
H2 H 0.4051 0.3575 0.5373 0.049 Uiso 1 1 calc R
C3 C 0.3957(5) 0.2819(2) 0.4589(3) 0.0822(15) Uani 1 1 d .
H3A H 0.4283 0.3044 0.4209 0.099 Uiso 1 1 calc R
H3B H 0.3161 0.2829 0.4381 0.099 Uiso 1 1 calc R
H3C H 0.4209 0.2384 0.4637 0.099 Uiso 1 1 calc R
C4 C 0.3833(5) 0.2803(3) 0.6028(3) 0.0864(16) Uani 1 1 d .
H4A H 0.4083 0.3011 0.6563 0.104 Uiso 1 1 calc R
H4B H 0.4075 0.2366 0.6079 0.104 Uiso 1 1 calc R
H4C H 0.3035 0.2818 0.5841 0.104 Uiso 1 1 calc R
C5 C 0.8158(3) 0.34930(18) 0.7136(2) 0.0537(8) Uani 1 1 d .
H5 H 0.8226 0.3923 0.6922 0.064 Uiso 1 1 calc R
C6 C 0.9026(4) 0.3097(3) 0.6969(4) 0.0984(18) Uani 1 1 d .
H6A H 0.8953 0.3090 0.6377 0.118 Uiso 1 1 calc R
H6B H 0.8961 0.2671 0.7163 0.118 Uiso 1 1 calc R
H6C H 0.9741 0.3269 0.7256 0.118 Uiso 1 1 calc R
C7 C 0.8205(6) 0.3543(6) 0.8024(3) 0.165(5) Uani 1 1 d .
H7A H 0.7601 0.3805 0.8088 0.199 Uiso 1 1 calc R
H7B H 0.8899 0.3733 0.8321 0.199 Uiso 1 1 calc R
H7C H 0.8145 0.3125 0.8245 0.199 Uiso 1 1 calc R
C8 C 0.7314(3) 0.46259(17) 0.3558(2) 0.0486(8) Uani 1 1 d .
H8A H 0.7337 0.4373 0.3079 0.073 Uiso 1 1 calc R
H8B H 0.7905 0.4934 0.3667 0.073 Uiso 1 1 calc R
H8C H 0.6611 0.4843 0.3448 0.073 Uiso 1 1 calc R
C9 C 0.8483(3) 0.38928(18) 0.4538(2) 0.0491(8) Uani 1 1 d .
H9A H 0.8972 0.4124 0.4990 0.074 Uiso 1 1 calc R
H9B H 0.8814 0.3861 0.4079 0.074 Uiso 1 1 calc R
H9C H 0.8360 0.3472 0.4726 0.074 Uiso 1 1 calc R
C11 C 0.2686(2) 0.46540(12) 0.60128(16) 0.0284(5) Uani 1 1 d .
C12 C 0.3213(2) 0.47863(14) 0.68324(16) 0.0338(6) Uani 1 1 d .
H12 H 0.3787 0.5085 0.6958 0.041 Uiso 1 1 calc R
C13 C 0.2910(3) 0.44886(16) 0.74645(17) 0.0440(7) Uani 1 1 d .
H13 H 0.3263 0.4593 0.8019 0.053 Uiso 1 1 calc R
C14 C 0.2101(3) 0.40421(17) 0.7296(2) 0.0518(8) Uani 1 1 d .
H14 H 0.1896 0.3839 0.7732 0.062 Uiso 1 1 calc R
C15 C 0.1586(3) 0.38908(18) 0.6482(2) 0.0514(8) Uani 1 1 d .
H15 H 0.1041 0.3575 0.6361 0.062 Uiso 1 1 calc R
C16 C 0.1869(3) 0.42030(15) 0.58441(18) 0.0396(7) Uani 1 1 d .
H16 H 0.1501 0.4107 0.5290 0.047 Uiso 1 1 calc R
C21 C 0.2213(2) 0.47484(13) 0.42681(15) 0.0297(5) Uani 1 1 d .
C22 C 0.2542(3) 0.42527(13) 0.38587(17) 0.0360(6) Uani 1 1 d .
H22 H 0.3267 0.4099 0.4046 0.043 Uiso 1 1 calc R
C23 C 0.1819(3) 0.39767(16) 0.31734(18) 0.0493(8) Uani 1 1 d .
H23 H 0.2051 0.3634 0.2905 0.059 Uiso 1 1 calc R
C24 C 0.0774(3) 0.42027(18) 0.28900(19) 0.0517(9) Uani 1 1 d .
H24 H 0.0280 0.4012 0.2430 0.062 Uiso 1 1 calc R
C25 C 0.0442(3) 0.47132(19) 0.32798(19) 0.0511(8) Uani 1 1 d .
H25 H -0.0272 0.4879 0.3073 0.061 Uiso 1 1 calc R
C26 C 0.1151(3) 0.49777(15) 0.39667(19) 0.0419(7) Uani 1 1 d .
H26 H 0.0914 0.5318 0.4236 0.050 Uiso 1 1 calc R
C31 C 0.2724(2) 0.58609(12) 0.52244(15) 0.0259(5) Uani 1 1 d .
C32 C 0.2227(2) 0.61194(13) 0.57899(17) 0.0328(6) Uani 1 1 d .
H32 H 0.2057 0.5863 0.6198 0.039 Uiso 1 1 calc R
C33 C 0.1980(3) 0.67572(14) 0.5753(2) 0.0442(7) Uani 1 1 d .
H33 H 0.1635 0.6932 0.6136 0.053 Uiso 1 1 calc R
C34 C 0.2228(3) 0.71353(14) 0.5174(2) 0.0464(7) Uani 1 1 d .
H34 H 0.2053 0.7568 0.5156 0.056 Uiso 1 1 calc R
C35 C 0.2736(3) 0.68848(14) 0.46117(19) 0.0421(7) Uani 1 1 d .
H35 H 0.2913 0.7146 0.4211 0.050 Uiso 1 1 calc R
C36 C 0.2982(3) 0.62507(13) 0.46394(17) 0.0356(6) Uani 1 1 d .
H36 H 0.3330 0.6080 0.4256 0.043 Uiso 1 1 calc R
C41 C 0.6166(2) 0.63182(12) 0.65140(15) 0.0282(5) Uani 1 1 d .
C42 C 0.7076(3) 0.66727(14) 0.69029(17) 0.0388(6) Uani 1 1 d .
H42 H 0.7681 0.6694 0.6675 0.047 Uiso 1 1 calc R
C43 C 0.7104(3) 0.69967(17) 0.76262(19) 0.0475(8) Uani 1 1 d .
H43 H 0.7723 0.7243 0.7881 0.057 Uiso 1 1 calc R
C44 C 0.6244(3) 0.69627(16) 0.79738(18) 0.0455(7) Uani 1 1 d .
H44 H 0.6273 0.7180 0.8470 0.055 Uiso 1 1 calc R
C45 C 0.5334(3) 0.66086(15) 0.75951(17) 0.0413(7) Uani 1 1 d .
H45 H 0.4739 0.6585 0.7832 0.050 Uiso 1 1 calc R
C46 C 0.5289(2) 0.62889(14) 0.68722(17) 0.0344(6) Uani 1 1 d .
H46 H 0.4661 0.6049 0.6617 0.041 Uiso 1 1 calc R
C51 C 0.5703(2) 0.64942(12) 0.47729(15) 0.0288(5) Uani 1 1 d .
C52 C 0.5680(3) 0.71318(13) 0.49370(18) 0.0363(6) Uani 1 1 d .
H52 H 0.5817 0.7271 0.5489 0.044 Uiso 1 1 calc R
C53 C 0.5459(3) 0.75665(14) 0.4301(2) 0.0469(7) Uani 1 1 d .
H53 H 0.5453 0.8000 0.4422 0.056 Uiso 1 1 calc R
C54 C 0.5249(3) 0.73734(16) 0.3495(2) 0.0518(8) Uani 1 1 d .
H54 H 0.5104 0.7672 0.3063 0.062 Uiso 1 1 calc R
C55 C 0.5252(3) 0.67384(17) 0.33185(19) 0.0535(9) Uani 1 1 d .
H55 H 0.5104 0.6602 0.2765 0.064 Uiso 1 1 calc R
C56 C 0.5469(3) 0.63062(15) 0.39488(17) 0.0399(7) Uani 1 1 d .
H56 H 0.5460 0.5873 0.3822 0.048 Uiso 1 1 calc R
C61 C 0.7461(2) 0.57217(12) 0.55990(15) 0.0279(5) Uani 1 1 d .
C62 C 0.7976(2) 0.52262(14) 0.61026(17) 0.0344(6) Uani 1 1 d .
H62 H 0.7588 0.4999 0.6417 0.041 Uiso 1 1 calc R
C63 C 0.9041(3) 0.50676(14) 0.6144(2) 0.0409(7) Uani 1 1 d .
H63 H 0.9378 0.4730 0.6484 0.049 Uiso 1 1 calc R
C64 C 0.9622(3) 0.53952(15) 0.5695(2) 0.0429(7) Uani 1 1 d .
H64 H 1.0353 0.5282 0.5725 0.051 Uiso 1 1 calc R
C65 C 0.9133(3) 0.58868(16) 0.5206(2) 0.0473(8) Uani 1 1 d .
H65 H 0.9530 0.6114 0.4899 0.057 Uiso 1 1 calc R
C66 C 0.8062(2) 0.60511(14) 0.51584(18) 0.0380(6) Uani 1 1 d .
H66 H 0.7735 0.6392 0.4821 0.046 Uiso 1 1 calc R

loop_
_atom_site_aniso_label
_atom_site_aniso_U_11
_atom_site_aniso_U_22
_atom_site_aniso_U_33
_atom_site_aniso_U_23
_atom_site_aniso_U_13
_atom_site_aniso_U_12
Cu1 0.02450(16) 0.02058(15) 0.02826(14) -0.00128(11) 0.00881(10) 0.00244(12)
S1 0.0369(4) 0.0269(3) 0.0332(3) 0.0069(3) 0.0152(3) 0.0092(3)
S2 0.0352(4) 0.0382(4) 0.0297(3) -0.0063(3) 0.0099(3) 0.0093(3)
P1 0.0279(4) 0.0195(3) 0.0577(4) 0.0006(3) 0.0169(3) 0.0026(3)
P2 0.0241(3) 0.0229(3) 0.0260(3) -0.0005(2) 0.0083(2) 0.0026(2)
P3 0.0265(3) 0.0202(3) 0.0262(3) -0.0003(2) 0.0064(2) -0.0004(2)
N1 0.0329(13) 0.0272(12) 0.0432(12) -0.0030(9) 0.0121(10) 0.0064(10)
N2 0.0343(14) 0.0459(15) 0.0432(13) -0.0070(11) 0.0159(11) 0.0024(11)
O1 0.0348(14) 0.0274(12) 0.190(3) -0.0324(16) 0.0362(17) -0.0077(10)
O2 0.0465(14) 0.0296(11) 0.0735(14) 0.0207(10) 0.0300(11) 0.0146(9)
C1 0.0318(15) 0.0275(14) 0.0384(14) -0.0092(10) 0.0115(11) 0.0028(11)
C2 0.0371(17) 0.0309(15) 0.0548(17) -0.0001(13) 0.0136(14) 0.0005(12)
C3 0.138(5) 0.046(2) 0.057(2) -0.0074(17) 0.016(2) 0.014(3)
C4 0.109(4) 0.086(3) 0.078(3) -0.013(2) 0.050(3) -0.042(3)
C5 0.058(2) 0.0464(19) 0.0522(18) 0.0148(15) 0.0073(16) 0.0114(17)
C6 0.041(2) 0.124(5) 0.124(4) -0.024(4) 0.010(2) 0.011(3)
C7 0.111(6) 0.323(14) 0.054(3) 0.017(5) 0.009(3) 0.076(7)
C8 0.055(2) 0.052(2) 0.0474(16) -0.0048(14) 0.0276(15) -0.0030(16)
C9 0.0356(18) 0.057(2) 0.0576(19) -0.0116(16) 0.0182(15) 0.0053(15)
C11 0.0277(14) 0.0268(13) 0.0336(12) 0.0019(10) 0.0133(10) 0.0051(10)
C12 0.0378(16) 0.0343(15) 0.0313(13) 0.0007(11) 0.0126(12) 0.0027(12)
C13 0.056(2) 0.0499(18) 0.0315(13) 0.0047(12) 0.0202(13) 0.0056(15)
C14 0.063(2) 0.054(2) 0.0466(17) 0.0132(15) 0.0276(16) -0.0001(17)
C15 0.051(2) 0.052(2) 0.0547(18) 0.0123(15) 0.0198(16) -0.0142(16)
C16 0.0362(16) 0.0415(17) 0.0408(15) 0.0055(12) 0.0101(12) -0.0045(13)
C21 0.0279(14) 0.0334(14) 0.0281(11) 0.0050(10) 0.0079(10) 0.0000(11)
C22 0.0419(17) 0.0281(14) 0.0360(13) -0.0034(11) 0.0072(12) -0.0027(12)
C23 0.064(2) 0.0399(17) 0.0372(15) -0.0096(13) 0.0021(15) -0.0063(15)
C24 0.054(2) 0.056(2) 0.0352(15) -0.0024(14) -0.0047(14) -0.0122(17)
C25 0.0358(18) 0.070(2) 0.0405(16) 0.0064(16) -0.0018(13) -0.0008(16)
C26 0.0340(17) 0.054(2) 0.0368(15) 0.0005(12) 0.0079(13) 0.0024(13)
C31 0.0216(13) 0.0250(12) 0.0304(12) -0.0002(10) 0.0059(10) 0.0023(10)
C32 0.0313(15) 0.0311(14) 0.0404(14) -0.0027(11) 0.0173(12) 0.0013(11)
C33 0.0503(19) 0.0328(16) 0.0565(17) -0.0036(13) 0.0264(15) 0.0120(14)
C34 0.050(2) 0.0285(15) 0.0627(19) 0.0023(13) 0.0196(16) 0.0145(14)
C35 0.0523(19) 0.0308(15) 0.0452(15) 0.0126(12) 0.0167(14) 0.0096(13)
C36 0.0422(16) 0.0340(15) 0.0343(13) 0.0078(11) 0.0164(12) 0.0133(13)
C41 0.0331(14) 0.0244(13) 0.0268(11) 0.0008(10) 0.0077(10) 0.0020(10)
C42 0.0410(17) 0.0412(16) 0.0356(13) -0.0070(12) 0.0129(12) -0.0081(13)
C43 0.053(2) 0.0475(18) 0.0381(15) -0.0143(13) 0.0062(14) -0.0152(15)
C44 0.059(2) 0.0445(18) 0.0319(13) -0.0108(12) 0.0110(13) -0.0003(15)
C45 0.0465(18) 0.0441(18) 0.0368(14) -0.0017(12) 0.0174(13) 0.0048(14)
C46 0.0341(15) 0.0322(15) 0.0368(13) -0.0008(11) 0.0091(11) 0.0005(11)
C51 0.0264(13) 0.0257(13) 0.0344(12) 0.0025(10) 0.0083(10) 0.0021(11)
C52 0.0385(16) 0.0273(14) 0.0415(14) 0.0004(11) 0.0083(12) 0.0025(12)
C53 0.0500(19) 0.0256(15) 0.0614(18) 0.0091(14) 0.0085(15) 0.0075(14)
C54 0.064(2) 0.0429(19) 0.0451(16) 0.0176(14) 0.0095(15) 0.0087(16)
C55 0.074(3) 0.046(2) 0.0371(15) 0.0104(13) 0.0097(16) 0.0083(17)
C56 0.0500(18) 0.0329(15) 0.0327(13) 0.0043(11) 0.0043(12) 0.0048(13)
C61 0.0279(14) 0.0260(13) 0.0299(12) -0.0029(10) 0.0083(10) 0.0010(10)
C62 0.0307(15) 0.0296(14) 0.0418(14) 0.0042(12) 0.0075(12) 0.0001(12)
C63 0.0318(16) 0.0350(16) 0.0518(17) 0.0027(13) 0.0041(13) 0.0025(12)
C64 0.0304(16) 0.0428(18) 0.0557(17) -0.0055(14) 0.0117(13) -0.0001(13)
C65 0.0359(17) 0.056(2) 0.0557(18) 0.0112(16) 0.0226(14) 0.0045(15)
C66 0.0333(16) 0.0373(16) 0.0468(15) 0.0095(12) 0.0165(13) 0.0021(12)

loop_
_atom_type_symbol
_atom_type_description
_atom_type_scat_dispersion_real
_atom_type_scat_dispersion_imag
_atom_type_scat_source
C C 0.0033 0.0016 'International Tables Vol C Tables 4.2.6.8 and 6.1.1.4'
H H 0.0000 0.0000 'International Tables Vol C Tables 4.2.6.8 and 6.1.1.4'
Cu Cu 0.3201 1.2651 'International Tables Vol C Tables 4.2.6.8 and 6.1.1.4'
N N 0.0061 0.0033 'International Tables Vol C Tables 4.2.6.8 and 6.1.1.4'
O O 0.0106 0.0060 'International Tables Vol C Tables 4.2.6.8 and 6.1.1.4'
P P 0.1023 0.0942 'International Tables Vol C Tables 4.2.6.8 and 6.1.1.4'
S S 0.1246 0.1234 'International Tables Vol C Tables 4.2.6.8 and 6.1.1.4'

loop_
_geom_angle_atom_site_label_1
_geom_angle_atom_site_label_2
_geom_angle_atom_site_label_3
_geom_angle
P2 Cu1 S2 112.84(3)
P2 Cu1 P3 118.99(3)
S2 Cu1 P3 104.09(3)
P2 Cu1 S1 106.58(3)
S2 Cu1 S1 107.40(3)
P3 Cu1 S1 106.29(3)
P1 S1 Cu1 99.32(3)
C1 S2 Cu1 104.67(9)
O1 P1 O2 96.22(16)
O1 P1 N1 111.26(17)
O2 P1 N1 104.37(12)
O1 P1 S1 113.50(10)
O2 P1 S1 109.91(10)
N1 P1 S1 118.74(9)
C31 P2 C21 102.22(12)
C31 P2 C11 105.12(11)
C21 P2 C11 102.03(12)
C31 P2 Cu1 111.91(9)
C21 P2 Cu1 119.38(9)
C11 P2 Cu1 114.50(9)
C41 P3 C51 103.26(12)
C41 P3 C61 102.23(12)
C51 P3 C61 101.19(12)
C41 P3 Cu1 117.55(9)
C51 P3 Cu1 118.57(9)
C61 P3 Cu1 111.65(9)
C1 N1 P1 129.9(2)
C1 N2 C8 123.7(3)
C1 N2 C9 120.3(3)
C8 N2 C9 116.0(3)
C2 O1 P1 129.8(2)
C5 O2 P1 120.42(19)
N1 C1 N2 116.3(3)
N1 C1 S2 125.6(2)
N2 C1 S2 118.1(2)
O1 C2 C4 109.7(4)
O1 C2 C3 106.8(3)
C4 C2 C3 111.8(3)
O1 C2 H2 109.5
C4 C2 H2 109.5
C3 C2 H2 109.5
C2 C3 H3A 109.5
C2 C3 H3B 109.5
H3A C3 H3B 109.5
C2 C3 H3C 109.5
H3A C3 H3C 109.5
H3B C3 H3C 109.5
C2 C4 H4A 109.5
C2 C4 H4B 109.5
H4A C4 H4B 109.5
C2 C4 H4C 109.5
H4A C4 H4C 109.5
H4B C4 H4C 109.5
O2 C5 C6 108.6(3)
O2 C5 C7 109.3(4)
C6 C5 C7 113.9(5)
O2 C5 H5 108.3
C6 C5 H5 108.3
C7 C5 H5 108.3
C5 C6 H6A 109.5
C5 C6 H6B 109.5
H6A C6 H6B 109.5
C5 C6 H6C 109.5
H6A C6 H6C 109.5
H6B C6 H6C 109.5
C5 C7 H7A 109.5
C5 C7 H7B 109.5
H7A C7 H7B 109.5
C5 C7 H7C 109.5
H7A C7 H7C 109.5
H7B C7 H7C 109.5
N2 C8 H8A 109.5
N2 C8 H8B 109.5
H8A C8 H8B 109.5
N2 C8 H8C 109.5
H8A C8 H8C 109.5
H8B C8 H8C 109.5
N2 C9 H9A 109.5
N2 C9 H9B 109.5
H9A C9 H9B 109.5
N2 C9 H9C 109.5
H9A C9 H9C 109.5
H9B C9 H9C 109.5
C16 C11 C12 118.5(3)
C16 C11 P2 123.0(2)
C12 C11 P2 118.4(2)
C13 C12 C11 120.9(3)
C13 C12 H12 119.6
C11 C12 H12 119.6
C14 C13 C12 120.5(3)
C14 C13 H13 119.7
C12 C13 H13 119.7
C13 C14 C15 119.5(3)
C13 C14 H14 120.3
C15 C14 H14 120.3
C14 C15 C16 120.1(3)
C14 C15 H15 120.0
C16 C15 H15 120.0
C11 C16 C15 120.5(3)
C11 C16 H16 119.7
C15 C16 H16 119.7
C22 C21 C26 118.5(3)
C22 C21 P2 118.7(2)
C26 C21 P2 122.7(2)
C21 C22 C23 120.9(3)
C21 C22 H22 119.5
C23 C22 H22 119.5
C24 C23 C22 119.9(3)
C24 C23 H23 120.0
C22 C23 H23 120.0
C23 C24 C25 119.8(3)
C23 C24 H24 120.1
C25 C24 H24 120.1
C26 C25 C24 120.1(3)
C26 C25 H25 119.9
C24 C25 H25 119.9
C25 C26 C21 120.7(3)
C25 C26 H26 119.7
C21 C26 H26 119.7
C32 C31 C36 119.0(2)
C32 C31 P2 125.7(2)
C36 C31 P2 115.13(19)
C31 C32 C33 119.6(3)
C31 C32 H32 120.2
C33 C32 H32 120.2
C34 C33 C32 121.0(3)
C34 C33 H33 119.5
C32 C33 H33 119.5
C33 C34 C35 120.0(3)
C33 C34 H34 120.0
C35 C34 H34 120.0
C36 C35 C34 119.6(3)
C36 C35 H35 120.2
C34 C35 H35 120.2
C35 C36 C31 120.8(3)
C35 C36 H36 119.6
C31 C36 H36 119.6
C42 C41 C46 118.5(2)
C42 C41 P3 123.9(2)
C46 C41 P3 117.6(2)
C41 C42 C43 120.3(3)
C41 C42 H42 119.9
C43 C42 H42 119.9
C44 C43 C42 120.8(3)
C44 C43 H43 119.6
C42 C43 H43 119.6
C43 C44 C45 119.5(3)
C43 C44 H44 120.2
C45 C44 H44 120.2
C44 C45 C46 120.5(3)
C44 C45 H45 119.8
C46 C45 H45 119.8
C45 C46 C41 120.5(3)
C45 C46 H46 119.8
C41 C46 H46 119.8
C52 C51 C56 117.9(2)
C52 C51 P3 124.4(2)
C56 C51 P3 117.7(2)
C53 C52 C51 120.7(3)
C53 C52 H52 119.7
C51 C52 H52 119.7
C54 C53 C52 120.6(3)
C54 C53 H53 119.7
C52 C53 H53 119.7
C53 C54 C55 119.5(3)
C53 C54 H54 120.2
C55 C54 H54 120.2
C56 C55 C54 120.0(3)
C56 C55 H55 120.0
C54 C55 H55 120.0
C55 C56 C51 121.3(3)
C55 C56 H56 119.3
C51 C56 H56 119.3
C66 C61 C62 118.1(3)
C66 C61 P3 124.5(2)
C62 C61 P3 117.4(2)
C63 C62 C61 120.4(3)
C63 C62 H62 119.8
C61 C62 H62 119.8
C62 C63 C64 120.7(3)
C62 C63 H63 119.6
C64 C63 H63 119.6
C65 C64 C63 119.6(3)
C65 C64 H64 120.2
C63 C64 H64 120.2
C64 C65 C66 120.3(3)
C64 C65 H65 119.8
C66 C65 H65 119.8
C65 C66 C61 120.8(3)
C65 C66 H66 119.6
C61 C66 H66 119.6

loop_
_geom_bond_atom_site_label_1
_geom_bond_atom_site_label_2
_geom_bond_distance
Cu1 P2 2.2709(7)
Cu1 S2 2.3026(7)
Cu1 P3 2.3352(7)
Cu1 S1 2.3581(7)
S1 P1 1.9841(9)
S2 C1 1.743(3)
P1 O1 1.573(3)
P1 O2 1.593(2)
P1 N1 1.603(2)
P2 C31 1.828(3)
P2 C21 1.834(3)
P2 C11 1.837(3)
P3 C41 1.827(3)
P3 C51 1.829(3)
P3 C61 1.833(3)
N1 C1 1.327(4)
N2 C1 1.351(4)
N2 C8 1.450(4)
N2 C9 1.459(4)
O1 C2 1.404(4)
O2 C5 1.449(5)
C2 C4 1.482(5)
C2 C3 1.512(5)
C2 H2 1.0000
C3 H3A 0.9800
C3 H3B 0.9800
C3 H3C 0.9800
C4 H4A 0.9800
C4 H4B 0.9800
C4 H4C 0.9800
C5 C6 1.479(6)
C5 C7 1.489(6)
C5 H5 1.0000
C6 H6A 0.9800
C6 H6B 0.9800
C6 H6C 0.9800
C7 H7A 0.9800
C7 H7B 0.9800
C7 H7C 0.9800
C8 H8A 0.9800
C8 H8B 0.9800
C8 H8C 0.9800
C9 H9A 0.9800
C9 H9B 0.9800
C9 H9C 0.9800
C11 C16 1.390(4)
C11 C12 1.396(4)
C12 C13 1.384(4)
C12 H12 0.9500
C13 C14 1.376(5)
C13 H13 0.9500
C14 C15 1.394(5)
C14 H14 0.9500
C15 C16 1.395(4)
C15 H15 0.9500
C16 H16 0.9500
C21 C22 1.390(4)
C21 C26 1.399(4)
C22 C23 1.401(4)
C22 H22 0.9500
C23 C24 1.375(5)
C23 H23 0.9500
C24 C25 1.398(6)
C24 H24 0.9500
C25 C26 1.385(5)
C25 H25 0.9500
C26 H26 0.9500
C31 C32 1.395(4)
C31 C36 1.398(4)
C32 C33 1.396(4)
C32 H32 0.9500
C33 C34 1.370(5)
C33 H33 0.9500
C34 C35 1.392(4)
C34 H34 0.9500
C35 C36 1.389(4)
C35 H35 0.9500
C36 H36 0.9500
C41 C42 1.393(4)
C41 C46 1.407(4)
C42 C43 1.397(4)
C42 H42 0.9500
C43 C44 1.376(5)
C43 H43 0.9500
C44 C45 1.387(5)
C44 H44 0.9500
C45 C46 1.387(4)
C45 H45 0.9500
C46 H46 0.9500
C51 C52 1.392(4)
C51 C56 1.402(4)
C52 C53 1.392(4)
C52 H52 0.9500
C53 C54 1.379(5)
C53 H53 0.9500
C54 C55 1.389(5)
C54 H54 0.9500
C55 C56 1.381(4)
C55 H55 0.9500
C56 H56 0.9500
C61 C66 1.393(4)
C61 C62 1.405(4)
C62 C63 1.381(4)
C62 H62 0.9500
C63 C64 1.384(5)
C63 H63 0.9500
C64 C65 1.378(5)
C64 H64 0.9500
C65 C66 1.390(4)
C65 H65 0.9500
C66 H66 0.9500

loop_
_geom_torsion_atom_site_label_1
_geom_torsion_atom_site_label_2
_geom_torsion_atom_site_label_3
_geom_torsion_atom_site_label_4
_geom_torsion
P2 Cu1 S1 P1 118.74(3)
S2 Cu1 S1 P1 -2.45(4)
P3 Cu1 S1 P1 -113.39(4)
P2 Cu1 S2 C1 -152.50(10)
P3 Cu1 S2 C1 77.11(10)
S1 Cu1 S2 C1 -35.33(11)
Cu1 S1 P1 O1 -89.45(17)
Cu1 S1 P1 O2 164.10(9)
Cu1 S1 P1 N1 44.13(11)
S2 Cu1 P2 C31 -120.24(9)
P3 Cu1 P2 C31 2.13(9)
S1 Cu1 P2 C31 122.11(9)
S2 Cu1 P2 C21 -1.01(11)
P3 Cu1 P2 C21 121.37(10)
S1 Cu1 P2 C21 -118.66(10)
S2 Cu1 P2 C11 120.28(10)
P3 Cu1 P2 C11 -117.35(10)
S1 Cu1 P2 C11 2.63(10)
P2 Cu1 P3 C41 66.29(10)
S2 Cu1 P3 C41 -167.07(10)
S1 Cu1 P3 C41 -53.83(10)
P2 Cu1 P3 C51 -59.06(10)
S2 Cu1 P3 C51 67.57(10)
S1 Cu1 P3 C51 -179.19(10)
P2 Cu1 P3 C61 -176.05(9)
S2 Cu1 P3 C61 -49.42(9)
S1 Cu1 P3 C61 63.82(9)
O1 P1 N1 C1 80.2(3)
O2 P1 N1 C1 -177.1(3)
S1 P1 N1 C1 -54.3(3)
O2 P1 O1 C2 142.0(4)
N1 P1 O1 C2 -109.9(4)
S1 P1 O1 C2 27.1(5)
O1 P1 O2 C5 172.3(3)
N1 P1 O2 C5 58.4(3)
S1 P1 O2 C5 -69.9(2)
P1 N1 C1 N2 177.6(2)
P1 N1 C1 S2 -5.5(4)
C8 N2 C1 N1 -174.6(3)
C9 N2 C1 N1 3.9(4)
C8 N2 C1 S2 8.2(4)
C9 N2 C1 S2 -173.3(2)
Cu1 S2 C1 N1 48.4(3)
Cu1 S2 C1 N2 -134.8(2)
P1 O1 C2 C4 -110.4(4)
P1 O1 C2 C3 128.3(4)
P1 O2 C5 C6 -118.6(4)
P1 O2 C5 C7 116.7(5)
C31 P2 C11 C16 112.1(3)
C21 P2 C11 C16 5.8(3)
Cu1 P2 C11 C16 -124.7(2)
C31 P2 C11 C12 -71.9(2)
C21 P2 C11 C12 -178.2(2)
Cu1 P2 C11 C12 51.4(2)
C16 C11 C12 C13 -1.8(4)
P2 C11 C12 C13 -178.0(2)
C11 C12 C13 C14 1.8(5)
C12 C13 C14 C15 0.0(5)
C13 C14 C15 C16 -1.8(6)
C12 C11 C16 C15 0.0(5)
P2 C11 C16 C15 176.0(3)
C14 C15 C16 C11 1.8(5)
C31 P2 C21 C22 153.1(2)
C11 P2 C21 C22 -98.3(2)
Cu1 P2 C21 C22 29.1(2)
C31 P2 C21 C26 -30.0(3)
C11 P2 C21 C26 78.6(3)
Cu1 P2 C21 C26 -154.1(2)
C26 C21 C22 C23 -1.7(4)
P2 C21 C22 C23 175.2(2)
C21 C22 C23 C24 1.0(5)
C22 C23 C24 C25 0.9(5)
C23 C24 C25 C26 -2.2(5)
C24 C25 C26 C21 1.5(5)
C22 C21 C26 C25 0.5(4)
P2 C21 C26 C25 -176.4(2)
C21 P2 C31 C32 111.6(3)
C11 P2 C31 C32 5.4(3)
Cu1 P2 C31 C32 -119.4(2)
C21 P2 C31 C36 -72.3(2)
C11 P2 C31 C36 -178.5(2)
Cu1 P2 C31 C36 56.6(2)
C36 C31 C32 C33 1.0(4)
P2 C31 C32 C33 176.9(2)
C31 C32 C33 C34 -0.6(5)
C32 C33 C34 C35 -0.1(5)
C33 C34 C35 C36 0.4(5)
C34 C35 C36 C31 0.1(5)
C32 C31 C36 C35 -0.8(4)
P2 C31 C36 C35 -177.1(3)
C51 P3 C41 C42 -77.7(3)
C61 P3 C41 C42 27.0(3)
Cu1 P3 C41 C42 149.6(2)
C51 P3 C41 C46 102.3(2)
C61 P3 C41 C46 -152.9(2)
Cu1 P3 C41 C46 -30.3(2)
C46 C41 C42 C43 -0.8(4)
P3 C41 C42 C43 179.2(2)
C41 C42 C43 C44 1.2(5)
C42 C43 C44 C45 -0.8(5)
C43 C44 C45 C46 0.1(5)
C44 C45 C46 C41 0.2(5)
C42 C41 C46 C45 0.2(4)
P3 C41 C46 C45 -179.8(2)
C41 P3 C51 C52 5.4(3)
C61 P3 C51 C52 -100.2(3)
Cu1 P3 C51 C52 137.4(2)
C41 P3 C51 C56 -175.5(2)
C61 P3 C51 C56 79.0(2)
Cu1 P3 C51 C56 -43.5(3)
C56 C51 C52 C53 -1.6(5)
P3 C51 C52 C53 177.5(2)
C51 C52 C53 C54 0.6(5)
C52 C53 C54 C55 0.5(6)
C53 C54 C55 C56 -0.4(6)
C54 C55 C56 C51 -0.8(6)
C52 C51 C56 C55 1.7(5)
P3 C51 C56 C55 -177.5(3)
C41 P3 C61 C66 -101.7(2)
C51 P3 C61 C66 4.7(3)
Cu1 P3 C61 C66 131.8(2)
C41 P3 C61 C62 79.0(2)
C51 P3 C61 C62 -174.7(2)
Cu1 P3 C61 C62 -47.6(2)
C66 C61 C62 C63 -1.1(4)
P3 C61 C62 C63 178.4(2)
C61 C62 C63 C64 0.4(5)
C62 C63 C64 C65 0.3(5)
C63 C64 C65 C66 -0.4(5)
C64 C65 C66 C61 -0.4(5)
C62 C61 C66 C65 1.1(4)
P3 C61 C66 C65 -178.3(2)
